data_1511326
loop_
_publ_author_name
'Hamann, W.'
'Krebs, B.'
'Lindemann, A.'
'Kueper, J.'
'Koester, C.'
'Kuchinke, J.'

_publ_section_title
;
 Syntheses, crystal structures, and properties of the three novel
 perselenoborates Rb B Se3, Cs B Se3 and Tl B Se3 with polymeric chain
 anions
;
_journal_name_full 'Journal of Solid State Chemistry'
_journal_page_first 206
_journal_page_last 212
_journal_paper_doi 10.1006/jssc.2000.9076
_journal_volume 157
_journal_year 2001
_chemical_formula_sum 'B Se3 Tl'
_chemical_name_systematic 'Tl (B Se (Se2))'
_space_group_IT_number 9
_symmetry_space_group_name_Hall 'I -2ya'
_symmetry_space_group_name_H-M 'I 1 a 1'
_cell_angle_alpha 90
_cell_angle_beta 113.88
_cell_angle_gamma 90
_cell_formula_units_Z 4
_cell_length_a 6.1662
_cell_length_b 12.109
_cell_length_c 7.0311
_cell_volume 480.046
_citation_journal_id_ASTM JSSCBI
_cod_data_source_file boron0-1_458.cif
_cod_data_source_block B1Se3Tl1
_cod_original_cell_volume 480.0464
_cod_original_sg_symbol_Hall 'C -2yc (x+z,y,-x)'
_cod_original_formula_sum 'B1 Se3 Tl1'
_cod_database_code 1511326

loop_
_symmetry_equiv_pos_as_xyz
x,y,z
x+1/2,-y,z
x+1/2,y+1/2,z+1/2
x+1,-y+1/2,z+1/2

loop_
_atom_site_label
_atom_site_type_symbol
_atom_site_fract_x
_atom_site_fract_y
_atom_site_fract_z
_atom_site_occupancy
_atom_site_U_iso_or_equiv
Se2 Se-1 0.5305 0.43361 0.51192 1 0.0
B1 B+3 0.329 0.5239 0.248 1 0.0
Se3 Se-1 0.5127 0.55269 0.0693 1 0.0
Se1 Se-1 0.2472 0.66737 0.3608 1 0.0
Tl1 Tl+1 0.76104 0.67554 0.78902 1 0.0
